data_4513934
loop_
_publ_author_name
'Pan, Fei'
'Li, Xin-Ling'
'Chen, Xiu-Mei'
'Shu, Chao'
'Ruan, Peng-Peng'
'Shen, Cang-Hai'
'Lu, Xin'
'Ye, Long-Wu'

_publ_section_title
;
 Catalytic Ynamide Oxidation Strategy for the Preparation of
 \a-Functionalized Amides
;
_journal_issue 9
_journal_name_full 'ACS Catalysis'
_journal_page_first 6055
_journal_paper_doi 10.1021/acscatal.6b01599
_journal_volume 6
_journal_year 2016
_chemical_formula_moiety 'C22 H18 N2 O4 S2'
_chemical_formula_sum 'C22 H18 N2 O4 S2'
_chemical_formula_weight 438.50
_chemical_name_systematic
;
 ? 
;
_space_group_crystal_system monoclinic
_space_group_IT_number 14
_space_group_name_Hall '-P 2ybc'
_space_group_name_H-M_alt 'P 1 21/c 1'
_symmetry_space_group_name_Hall '-P 2ybc'
_symmetry_space_group_name_H-M 'P 1 21/c 1'
_atom_sites_solution_hydrogens geom
_atom_sites_solution_primary direct
_atom_sites_solution_secondary difmap
_audit_creation_date 2016-06-08
_audit_creation_method
;
Olex2 1.2
(compiled 2013.09.17 svn.r2790 for OlexSys, GUI svn.r4601)
;
_cell_angle_alpha 90.00
_cell_angle_beta 93.31(3)
_cell_angle_gamma 90.00
_cell_formula_units_Z 4
_cell_length_a 17.653(4)
_cell_length_b 12.700(3)
_cell_length_c 9.4888(19)
_cell_measurement_reflns_used 11836
_cell_measurement_temperature 173(2)
_cell_measurement_theta_max 25.00
_cell_measurement_theta_min 3.21
_cell_volume 2123.8(8)
_computing_cell_refinement 'Bruker FRAMBO'
_computing_data_collection 'Bruker FRAMBO'
_computing_data_reduction 'Bruker SAINT'
_computing_molecular_graphics
;
O. V. Dolomanov, L. J. Bourhis, R. J. Gildea, J. A. K. Howard and H. Puschmann,
OLEX2: a complete structure solution, refinement and analysis program.
J. Appl. Cryst. (2009). 42, 339-341.
;
_computing_publication_material
;
O. V. Dolomanov, L. J. Bourhis, R. J. Gildea, J. A. K. Howard and H. Puschmann,
OLEX2: a complete structure solution, refinement and analysis program.
J. Appl. Cryst. (2009). 42, 339-341.
;
_computing_structure_refinement
;
SHELX, G.M. Sheldrick, Acta Cryst.
(2008). A64, 112-122
;
_computing_structure_solution 'SHELXS-97 (Sheldrick, 1990)'
_diffrn_ambient_temperature 173
_diffrn_measured_fraction_theta_full 0.971
_diffrn_measured_fraction_theta_max 0.971
_diffrn_measurement_device_type 'multiwire proportional'
_diffrn_measurement_method 'phi and omega scans'
_diffrn_radiation_monochromator graphite
_diffrn_radiation_type MoK\a
_diffrn_radiation_wavelength 0.71073
_diffrn_reflns_av_R_equivalents 0.1194
_diffrn_reflns_av_unetI/netI 0.1445
_diffrn_reflns_limit_h_max 20
_diffrn_reflns_limit_h_min -19
_diffrn_reflns_limit_k_max 15
_diffrn_reflns_limit_k_min -15
_diffrn_reflns_limit_l_max 11
_diffrn_reflns_limit_l_min -8
_diffrn_reflns_number 11836
_diffrn_reflns_theta_full 25.00
_diffrn_reflns_theta_max 25.00
_diffrn_reflns_theta_min 3.21
_diffrn_source 'fine-focus sealed tube'
_exptl_absorpt_coefficient_mu 0.282
_exptl_absorpt_correction_type none
_exptl_crystal_colour COLOURLESS
_exptl_crystal_density_diffrn 1.371
_exptl_crystal_density_method 'not measured'
_exptl_crystal_description BLOCK
_exptl_crystal_F_000 912
_exptl_crystal_size_max 0.12
_exptl_crystal_size_mid 0.12
_exptl_crystal_size_min 0.11
_refine_diff_density_max 0.470
_refine_diff_density_min -0.545
_refine_diff_density_rms 0.105
_refine_ls_extinction_coef 0.011(4)
_refine_ls_extinction_expression Fc^*^=kFc[1+0.001xFc^2^\l^3^/sin(2\q)]^-1/4^
_refine_ls_extinction_method SHELXL
_refine_ls_goodness_of_fit_ref 1.048
_refine_ls_hydrogen_treatment mixed
_refine_ls_matrix_type full
_refine_ls_number_parameters 272
_refine_ls_number_reflns 3502
_refine_ls_number_restraints 0
_refine_ls_restrained_S_all 1.048
_refine_ls_R_factor_all 0.1650
_refine_ls_R_factor_gt 0.0873
_refine_ls_shift/su_max 0.001
_refine_ls_shift/su_mean 0.000
_refine_ls_structure_factor_coef Fsqd
_refine_ls_weighting_details 'calc w=1/[\s^2^(Fo^2^)+(0.1854P)^2^+0.0000P] where P=(Fo^2^+2Fc^2^)/3'
_refine_ls_weighting_scheme calc
_refine_ls_wR_factor_gt 0.2359
_refine_ls_wR_factor_ref 0.3512
_reflns_number_gt 1549
_reflns_number_total 3502
_reflns_threshold_expression >2sigma(I)
_cod_data_source_file cs6b01599_si_002.cif
_cod_data_source_block p
_cod_depositor_comments 'Adding full bibliography for 4513934.cif.'
_cod_original_cell_volume 2123.7(7)
_cod_database_code 4513934
_olex2_refinement_description
;
1. Fixed Uiso
 At 1.2 times of:
  All C(H) groups
 At 1.5 times of:
  All C(H,H,H) groups
2.a Ternary CH refined with riding coordinates:
 C3(H3)
2.b Me refined with riding coordinates:
 C41(H41A,H41B,H41C)
2.c Aromatic/amide H refined with riding coordinates:
 C12(H12), C13(H13), C14(H14), C15(H15), C16(H16), C22(H22), C23(H23),
 C24(H24), C25(H25), C26(H26), C32(H32), C33(H33), C35(H35), C36(H36)
;
_olex2_submission_special_instructions 'No special instructions were received'

loop_
_space_group_symop_id
_space_group_symop_operation_xyz
1 'x, y, z'
2 '-x, y+1/2, -z+1/2'
3 '-x, -y, -z'
4 'x, -y-1/2, z-1/2'

loop_
_atom_site_label
_atom_site_type_symbol
_atom_site_fract_x
_atom_site_fract_y
_atom_site_fract_z
_atom_site_U_iso_or_equiv
_atom_site_adp_type
_atom_site_occupancy
_atom_site_symmetry_multiplicity
_atom_site_calc_flag
_atom_site_refinement_flags
S1 S 0.68700(10) 0.40136(17) 0.0710(2) 0.0581(7) Uani 1 1 d .
O1 O 0.6842(3) 0.6136(4) 0.1764(6) 0.0667(16) Uani 1 1 d .
N1 N 0.7560(3) 0.4647(5) 0.1673(6) 0.0505(15) Uani 1 1 d .
S2 S 0.77101(11) 0.75648(15) 0.3166(2) 0.0634(8) Uani 1 1 d .
O2 O 0.6636(3) 0.4643(5) -0.0475(5) 0.0762(17) Uani 1 1 d .
C2 C 0.7421(4) 0.5674(6) 0.2095(8) 0.0517(19) Uani 1 1 d .
N2 N 0.8844(4) 0.8267(5) 0.5174(9) 0.080(2) Uani 1 1 d .
C3 C 0.8015(4) 0.6168(5) 0.3122(8) 0.052(2) Uani 1 1 d .
H3 H 0.8515 0.6123 0.2730 0.063 Uiso 1 1 calc R
O3 O 0.7196(3) 0.2999(4) 0.0495(6) 0.0673(16) Uani 1 1 d .
O4 O 0.4359(3) 0.3666(4) 0.4456(6) 0.0722(17) Uani 1 1 d .
C11 C 0.8044(4) 0.5656(5) 0.4567(7) 0.0455(17) Uani 1 1 d .
C12 C 0.7385(4) 0.5344(6) 0.5184(8) 0.059(2) Uani 1 1 d .
H12 H 0.6917 0.5494 0.4728 0.071 Uiso 1 1 calc R
C13 C 0.7408(5) 0.4818(7) 0.6456(8) 0.068(2) Uani 1 1 d .
H13 H 0.6960 0.4616 0.6849 0.081 Uiso 1 1 calc R
C14 C 0.8098(5) 0.4593(6) 0.7139(8) 0.069(2) Uani 1 1 d .
H14 H 0.8120 0.4222 0.7986 0.083 Uiso 1 1 calc R
C15 C 0.8762(5) 0.4925(6) 0.6556(9) 0.074(2) Uani 1 1 d .
H15 H 0.9227 0.4791 0.7032 0.089 Uiso 1 1 calc R
C16 C 0.8742(4) 0.5448(6) 0.5282(8) 0.058(2) Uani 1 1 d .
H16 H 0.9190 0.5662 0.4901 0.070 Uiso 1 1 calc R
C21 C 0.8250(4) 0.4097(5) 0.2101(7) 0.0443(17) Uani 1 1 d .
C22 C 0.8275(5) 0.3417(6) 0.3239(8) 0.060(2) Uani 1 1 d .
H22 H 0.7850 0.3303 0.3755 0.073 Uiso 1 1 calc R
C23 C 0.8941(6) 0.2922(7) 0.3576(12) 0.087(3) Uani 1 1 d .
H23 H 0.8967 0.2462 0.4340 0.105 Uiso 1 1 calc R
C24 C 0.9586(6) 0.3071(8) 0.2830(16) 0.106(4) Uani 1 1 d .
H24 H 1.0031 0.2706 0.3072 0.127 Uiso 1 1 calc R
C25 C 0.9551(4) 0.3756(8) 0.1753(14) 0.089(3) Uani 1 1 d .
H25 H 0.9989 0.3885 0.1280 0.107 Uiso 1 1 calc R
C26 C 0.8889(4) 0.4279(6) 0.1315(9) 0.058(2) Uani 1 1 d .
H26 H 0.8869 0.4728 0.0540 0.070 Uiso 1 1 calc R
C31 C 0.6128(3) 0.3920(6) 0.1817(8) 0.0511(18) Uani 1 1 d .
C32 C 0.5526(4) 0.4613(6) 0.1748(8) 0.0546(18) Uani 1 1 d .
H32 H 0.5514 0.5164 0.1101 0.065 Uiso 1 1 calc R
C33 C 0.4946(4) 0.4491(6) 0.2627(8) 0.063(2) Uani 1 1 d .
H33 H 0.4536 0.4950 0.2549 0.076 Uiso 1 1 calc R
C34 C 0.4955(4) 0.3698(6) 0.3635(9) 0.061(2) Uani 1 1 d .
C35 C 0.5555(4) 0.3018(6) 0.3717(9) 0.065(2) Uani 1 1 d .
H35 H 0.5575 0.2487 0.4394 0.078 Uiso 1 1 calc R
C36 C 0.6139(4) 0.3111(6) 0.2798(10) 0.069(2) Uani 1 1 d .
H36 H 0.6536 0.2630 0.2843 0.083 Uiso 1 1 calc R
C41 C 0.4326(4) 0.2828(7) 0.5430(11) 0.086(3) Uani 1 1 d .
H41A H 0.3878 0.2898 0.5951 0.129 Uiso 1 1 calc R
H41B H 0.4767 0.2847 0.6071 0.129 Uiso 1 1 calc R
H41C H 0.4311 0.2170 0.4931 0.129 Uiso 1 1 calc R
C51 C 0.8392(4) 0.7972(6) 0.4353(9) 0.058(2) Uani 1 1 d .

loop_
_atom_site_aniso_label
_atom_site_aniso_U_11
_atom_site_aniso_U_22
_atom_site_aniso_U_33
_atom_site_aniso_U_23
_atom_site_aniso_U_13
_atom_site_aniso_U_12
S1 0.0415(10) 0.0893(16) 0.0424(12) -0.0044(10) -0.0060(9) -0.0034(9)
O1 0.048(3) 0.075(4) 0.078(4) 0.015(3) 0.000(3) 0.017(2)
N1 0.042(3) 0.058(4) 0.051(4) 0.006(3) -0.004(3) -0.001(3)
S2 0.0620(12) 0.0574(14) 0.0710(17) 0.0059(10) 0.0052(11) 0.0032(9)
O2 0.054(3) 0.136(5) 0.036(3) 0.018(3) -0.019(3) -0.006(3)
C2 0.046(4) 0.059(5) 0.051(5) 0.007(4) 0.002(4) 0.003(3)
N2 0.078(5) 0.062(5) 0.101(7) -0.017(4) 0.014(5) -0.008(4)
C3 0.041(4) 0.049(4) 0.068(6) 0.006(4) 0.010(4) 0.002(3)
O3 0.047(3) 0.081(4) 0.073(4) -0.027(3) -0.005(3) 0.006(2)
O4 0.044(3) 0.097(4) 0.077(4) 0.015(3) 0.011(3) 0.016(3)
C11 0.051(4) 0.045(4) 0.039(4) -0.001(3) -0.005(3) -0.004(3)
C12 0.050(4) 0.071(5) 0.053(5) 0.002(4) -0.013(4) -0.004(3)
C13 0.069(5) 0.085(6) 0.049(5) -0.016(4) 0.002(4) 0.011(4)
C14 0.111(7) 0.060(5) 0.034(4) 0.000(4) -0.011(5) 0.001(5)
C15 0.070(5) 0.069(6) 0.081(7) 0.003(5) -0.026(5) 0.000(4)
C16 0.047(4) 0.066(5) 0.060(5) -0.002(4) -0.006(4) -0.001(3)
C21 0.049(4) 0.040(4) 0.043(4) -0.003(3) -0.007(3) -0.004(3)
C22 0.074(5) 0.055(5) 0.051(5) -0.001(4) -0.007(4) -0.002(4)
C23 0.114(8) 0.052(6) 0.091(8) 0.000(5) -0.034(6) 0.010(5)
C24 0.080(7) 0.071(7) 0.158(13) -0.047(7) -0.069(7) 0.033(5)
C25 0.039(4) 0.086(7) 0.142(11) -0.037(7) -0.008(5) 0.014(4)
C26 0.040(4) 0.058(5) 0.076(6) 0.002(4) 0.001(4) -0.006(3)
C31 0.036(4) 0.067(5) 0.048(5) 0.001(4) -0.014(3) -0.002(3)
C32 0.043(4) 0.070(5) 0.049(5) 0.006(4) -0.007(3) -0.003(3)
C33 0.045(4) 0.076(5) 0.069(6) 0.006(4) -0.001(4) 0.016(4)
C34 0.035(4) 0.081(6) 0.064(5) 0.009(4) -0.010(4) 0.002(3)
C35 0.046(4) 0.082(6) 0.066(6) 0.025(4) -0.010(4) 0.005(4)
C36 0.030(3) 0.079(6) 0.097(7) -0.004(5) -0.005(4) 0.006(3)
C41 0.056(5) 0.109(7) 0.094(8) 0.034(6) 0.016(5) 0.009(5)
C51 0.058(5) 0.055(5) 0.061(6) -0.001(4) 0.007(4) -0.008(4)

loop_
_atom_type_symbol
_atom_type_description
_atom_type_scat_dispersion_real
_atom_type_scat_dispersion_imag
_atom_type_scat_source
C C 0.0033 0.0016 'International Tables Vol C Tables 4.2.6.8 and 6.1.1.4'
H H 0.0000 0.0000 'International Tables Vol C Tables 4.2.6.8 and 6.1.1.4'
N N 0.0061 0.0033 'International Tables Vol C Tables 4.2.6.8 and 6.1.1.4'
O O 0.0106 0.0060 'International Tables Vol C Tables 4.2.6.8 and 6.1.1.4'
S S 0.1246 0.1234 'International Tables Vol C Tables 4.2.6.8 and 6.1.1.4'

loop_
_geom_angle_atom_site_label_1
_geom_angle_atom_site_label_2
_geom_angle_atom_site_label_3
_geom_angle
N1 S1 C31 104.6(3)
O2 S1 N1 109.2(3)
O2 S1 O3 119.7(3)
O2 S1 C31 108.9(3)
O3 S1 N1 102.9(3)
O3 S1 C31 110.5(3)
C2 N1 S1 118.1(5)
C2 N1 C21 122.2(6)
C21 N1 S1 119.6(5)
C51 S2 C3 96.4(4)
O1 C2 N1 122.9(7)
O1 C2 C3 120.5(7)
N1 C2 C3 116.4(6)
S2 C3 H3 109.5
C2 C3 S2 102.7(5)
C2 C3 H3 109.5
C11 C3 S2 112.7(5)
C11 C3 C2 112.8(5)
C11 C3 H3 109.5
C34 O4 C41 117.7(6)
C12 C11 C3 121.2(6)
C12 C11 C16 118.5(7)
C16 C11 C3 120.3(6)
C11 C12 H12 119.2
C13 C12 C11 121.7(7)
C13 C12 H12 119.2
C12 C13 H13 120.2
C14 C13 C12 119.6(7)
C14 C13 H13 120.2
C13 C14 H14 120.2
C13 C14 C15 119.5(8)
C15 C14 H14 120.2
C14 C15 H15 119.5
C16 C15 C14 121.0(8)
C16 C15 H15 119.5
C11 C16 H16 120.1
C15 C16 C11 119.7(7)
C15 C16 H16 120.1
C22 C21 N1 120.7(6)
C22 C21 C26 121.7(7)
C26 C21 N1 117.5(6)
C21 C22 H22 121.2
C23 C22 C21 117.5(8)
C23 C22 H22 121.2
C22 C23 H23 118.6
C22 C23 C24 122.8(10)
C24 C23 H23 118.6
C23 C24 H24 120.8
C25 C24 C23 118.4(9)
C25 C24 H24 120.8
C24 C25 H25 118.7
C24 C25 C26 122.6(9)
C26 C25 H25 118.7
C21 C26 H26 121.6
C25 C26 C21 116.8(8)
C25 C26 H26 121.6
C32 C31 S1 122.4(6)
C32 C31 C36 119.0(6)
C36 C31 S1 118.5(5)
C31 C32 H32 119.9
C33 C32 C31 120.1(7)
C33 C32 H32 119.9
C32 C33 H33 119.2
C32 C33 C34 121.6(7)
C34 C33 H33 119.2
O4 C34 C33 116.2(6)
O4 C34 C35 125.3(7)
C35 C34 C33 118.4(6)
C34 C35 H35 119.7
C34 C35 C36 120.7(7)
C36 C35 H35 119.7
C31 C36 C35 120.2(7)
C31 C36 H36 119.9
C35 C36 H36 119.9
O4 C41 H41A 109.5
O4 C41 H41B 109.5
O4 C41 H41C 109.5
H41A C41 H41B 109.5
H41A C41 H41C 109.5
H41B C41 H41C 109.5
N2 C51 S2 178.3(8)

loop_
_geom_bond_atom_site_label_1
_geom_bond_atom_site_label_2
_geom_bond_distance
S1 N1 1.685(6)
S1 O2 1.421(6)
S1 O3 1.431(5)
S1 C31 1.729(7)
O1 C2 1.205(8)
N1 C2 1.390(9)
N1 C21 1.441(9)
S2 C3 1.854(7)
S2 C51 1.682(10)
C2 C3 1.525(11)
N2 C51 1.146(10)
C3 H3 0.9800
C3 C11 1.516(10)
O4 C34 1.345(8)
O4 C41 1.413(9)
C11 C12 1.390(9)
C11 C16 1.397(10)
C12 H12 0.9300
C12 C13 1.378(10)
C13 H13 0.9300
C13 C14 1.377(11)
C14 H14 0.9300
C14 C15 1.391(10)
C15 H15 0.9300
C15 C16 1.378(11)
C16 H16 0.9300
C21 C22 1.382(10)
C21 C26 1.407(8)
C22 H22 0.9300
C22 C23 1.356(12)
C23 H23 0.9300
C23 C24 1.387(14)
C24 H24 0.9300
C24 C25 1.341(16)
C25 H25 0.9300
C25 C26 1.387(12)
C26 H26 0.9300
C31 C32 1.379(9)
C31 C36 1.386(10)
C32 H32 0.9300
C32 C33 1.366(9)
C33 H33 0.9300
C33 C34 1.388(10)
C34 C35 1.366(10)
C35 H35 0.9300
C35 C36 1.393(10)
C36 H36 0.9300
C41 H41A 0.9600
C41 H41B 0.9600
C41 H41C 0.9600

loop_
_geom_torsion_atom_site_label_1
_geom_torsion_atom_site_label_2
_geom_torsion_atom_site_label_3
_geom_torsion_atom_site_label_4
_geom_torsion
S1 N1 C2 O1 -2.4(9)
S1 N1 C2 C3 172.2(4)
S1 N1 C21 C22 -79.4(8)
S1 N1 C21 C26 100.4(6)
S1 C31 C32 C33 178.6(6)
S1 C31 C36 C35 179.3(6)
O1 C2 C3 S2 -14.5(8)
O1 C2 C3 C11 107.0(7)
N1 S1 C31 C32 98.3(7)
N1 S1 C31 C36 -82.4(7)
N1 C2 C3 S2 170.7(5)
N1 C2 C3 C11 -67.8(7)
N1 C21 C22 C23 179.6(7)
N1 C21 C26 C25 179.1(7)
S2 C3 C11 C12 76.3(7)
S2 C3 C11 C16 -106.3(6)
O2 S1 N1 C2 52.9(5)
O2 S1 N1 C21 -130.6(5)
O2 S1 C31 C32 -18.3(8)
O2 S1 C31 C36 161.0(7)
C2 N1 C21 C22 96.9(8)
C2 N1 C21 C26 -83.3(8)
C2 C3 C11 C12 -39.4(9)
C2 C3 C11 C16 138.0(7)
C3 S2 C51 N2 -147(28)
C3 C11 C12 C13 175.8(7)
C3 C11 C16 C15 -176.1(7)
O3 S1 N1 C2 -179.0(5)
O3 S1 N1 C21 -2.5(5)
O3 S1 C31 C32 -151.6(6)
O3 S1 C31 C36 27.6(8)
O4 C34 C35 C36 178.9(7)
C11 C12 C13 C14 0.1(12)
C12 C11 C16 C15 1.4(11)
C12 C13 C14 C15 1.7(12)
C13 C14 C15 C16 -1.9(12)
C14 C15 C16 C11 0.4(12)
C16 C11 C12 C13 -1.6(11)
C21 N1 C2 O1 -178.7(6)
C21 N1 C2 C3 -4.1(9)
C21 C22 C23 C24 -0.1(13)
C22 C21 C26 C25 -1.1(11)
C22 C23 C24 C25 1.8(15)
C23 C24 C25 C26 -3.2(16)
C24 C25 C26 C21 2.8(14)
C26 C21 C22 C23 -0.2(12)
C31 S1 N1 C2 -63.5(6)
C31 S1 N1 C21 113.0(5)
C31 C32 C33 C34 2.0(12)
C32 C31 C36 C35 -1.4(13)
C32 C33 C34 O4 179.0(6)
C32 C33 C34 C35 -1.3(14)
C33 C34 C35 C36 -0.8(14)
C34 C35 C36 C31 2.1(13)
C36 C31 C32 C33 -0.7(12)
C41 O4 C34 C33 176.0(8)
C41 O4 C34 C35 -3.7(13)
C51 S2 C3 C2 178.4(4)
C51 S2 C3 C11 56.8(5)
